data_4021260
loop_
_publ_author_name
'Vadim A. Soloshonok'
'Hisanori Ueki'
'Rohit Tiwari'
'Chaozhong Cai'
'Victor J. Hruby'

_publ_section_title
;
 Virtually Complete Control of Simple and Face Diastereoselectivity
 in the Michael Addition Reactions between Achiral
 Equivalents of a Nucleophilic Glycine and (S)- or
 (R)-3-(E-Enoyl)-4-phenyl-1,3-oxazolidin-2-ones:
 Practical Method for Preparation of \b-Substituted
 Pyroglutamic Acids and Prolines
;
_journal_name_full 'Journal of Organic Chemistry'
_journal_page_first 4984
_journal_page_last 4990
_journal_paper_doi 10.1021/jo0495438
_journal_volume 69
_journal_year 2004
_chemical_formula_sum 'C36 H34 Cl2 N4 Ni O8'
_chemical_formula_weight 780.28
_space_group_IT_number 19
_symmetry_cell_setting orthorhombic
_symmetry_space_group_name_Hall 'P 2ac 2ab'
_symmetry_space_group_name_H-M 'P 21 21 21'
_cell_angle_alpha 90.00
_cell_angle_beta 90.00
_cell_angle_gamma 90.00
_cell_formula_units_Z 4
_cell_length_a 13.416(3)
_cell_length_b 14.882(3)
_cell_length_c 16.949(3)
_cell_measurement_temperature 110(2)
_cell_volume 3384.1(11)
_diffrn_ambient_temperature 110(2)
_exptl_crystal_density_diffrn 1.532
_cod_depositor_comments
;
The following automatic conversions were performed:
'_symmetry_cell_setting' value 'Orthorhombic' changed to 'orthorhombic'
according to '/home/saulius/struct/CIF-dictionaries/cif_core.dic'
dictionary named 'cif_core.dic' version 2.4.1 from 2010-06-29.

Automatic conversion script
Id: cif_fix_enum 1527 2010-12-29 10:47:43Z saulius 
;
_cod_database_code 4021260

loop_
_symmetry_equiv_pos_as_xyz
'x, y, z'
'-x+1/2, -y, z+1/2'
'-x, y+1/2, -z+1/2'
'x+1/2, -y+1/2, -z'

loop_
_atom_site_label
_atom_site_type_symbol
_atom_site_fract_x
_atom_site_fract_y
_atom_site_fract_z
_atom_site_U_iso_or_equiv
_atom_site_adp_type
_atom_site_occupancy
_atom_site_symmetry_multiplicity
_atom_site_calc_flag
_atom_site_refinement_flags
_atom_site_disorder_assembly
_atom_site_disorder_group
Ni1 Ni 1.04676(3) 0.24944(3) 0.51149(2) 0.01891(11) Uani 1 1 d . . .
Cl1 Cl 0.73263(8) 0.49734(7) 0.47552(8) 0.0492(3) Uani 1 1 d . . .
Cl2 Cl 0.76714(8) 0.39511(6) 0.63320(7) 0.0394(2) Uani 1 1 d . . .
O1 O 1.01478(13) 0.42840(12) 0.67855(10) 0.0318(6) Uani 1 1 d . . .
O2 O 1.04943(13) 0.20638(12) 0.40817(10) 0.0244(5) Uani 1 1 d R . .
O3 O 1.0046(2) 0.0887(2) 0.33541(16) 0.0350(6) Uani 1 1 d . . .
O4 O 0.82457(17) -0.08341(17) 0.47440(15) 0.0273(5) Uani 1 1 d . . .
O5 O 0.7283(2) 0.0089(2) 0.25384(16) 0.0357(6) Uani 1 1 d . . .
O6 O 0.7224(2) -0.1378(2) 0.22970(16) 0.0384(6) Uani 1 1 d . . .
O7 O 1.04061(9) 0.41183(8) 0.20521(7) 0.0439(7) Uani 1 1 d . . .
H1 H 1.0245 0.4633 0.1893 0.066 Uiso 1 1 calc R . .
O8 O 0.94175(9) 0.65916(8) 0.30662(7) 0.0678(11) Uani 1 1 d R . .
H2 H 0.9550 0.6484 0.2591 0.102 Uiso 1 1 calc R . .
N1 N 1.06505(9) 0.36980(8) 0.48129(7) 0.0233(6) Uani 1 1 d R . .
N2 N 1.04780(9) 0.29259(8) 0.61335(7) 0.0211(5) Uani 1 1 d R . .
N3 N 1.00870(9) 0.13447(8) 0.54182(7) 0.0198(5) Uani 1 1 d R . .
N4 N 0.75468(9) -0.09686(8) 0.35405(7) 0.0267(6) Uani 1 1 d R . .
C1 C 1.08969(9) 0.40286(8) 0.41027(7) 0.0288(7) Uani 1 1 d R . .
H1A H 1.1061 0.3627 0.3687 0.035 Uiso 1 1 calc R . .
C2 C 1.0916(3) 0.4956(3) 0.3965(2) 0.0370(9) Uani 1 1 d . . .
H2A H 1.1101 0.5182 0.3462 0.044 Uiso 1 1 calc R . .
C3 C 1.0665(3) 0.5540(3) 0.4566(3) 0.0387(9) Uani 1 1 d . . .
H3A H 1.0665 0.6170 0.4477 0.046 Uiso 1 1 calc R . .
C4 C 1.0413(3) 0.5201(2) 0.5297(2) 0.0305(7) Uani 1 1 d . . .
H4A H 1.0234 0.5591 0.5717 0.037 Uiso 1 1 calc R . .
C5 C 1.0428(3) 0.4278(2) 0.5403(2) 0.0236(6) Uani 1 1 d . . .
C6 C 1.0311(2) 0.3837(2) 0.6193(2) 0.0221(7) Uani 1 1 d . . .
C7 C 1.0730(2) 0.2405(2) 0.67851(18) 0.0216(6) Uani 1 1 d . . .
C8 C 1.1217(2) 0.2789(2) 0.7439(2) 0.0242(7) Uani 1 1 d . . .
H8A H 1.1302 0.3423 0.7460 0.029 Uiso 1 1 calc R . .
C9 C 1.1574(3) 0.2267(2) 0.80477(19) 0.0256(7) Uani 1 1 d . . .
H9A H 1.1937 0.2539 0.8466 0.031 Uiso 1 1 calc R . .
C10 C 1.1406(3) 0.1338(3) 0.8054(2) 0.0312(8) Uani 1 1 d . . .
H10A H 1.1633 0.0981 0.8483 0.037 Uiso 1 1 calc R . .
C11 C 1.0906(3) 0.0950(3) 0.7430(2) 0.0275(7) Uani 1 1 d . . .
H11A H 1.0781 0.0322 0.7439 0.033 Uiso 1 1 calc R . .
C12 C 1.0576(2) 0.1460(2) 0.6778(2) 0.0224(7) Uani 1 1 d . . .
C13 C 1.0119(2) 0.0975(2) 0.6109(2) 0.0220(7) Uani 1 1 d . . .
C14 C 0.9734(3) 0.0037(2) 0.6255(2) 0.0276(7) Uani 1 1 d . . .
H14A H 0.9451 -0.0205 0.5766 0.041 Uiso 1 1 calc R . .
H14B H 0.9217 0.0055 0.6664 0.041 Uiso 1 1 calc R . .
H14C H 1.0283 -0.0348 0.6430 0.041 Uiso 1 1 calc R . .
C15 C 0.9633(2) 0.0883(2) 0.4731(2) 0.0239(7) Uani 1 1 d . . .
H15A H 0.9784 0.0225 0.4752 0.029 Uiso 1 1 calc R . .
C16 C 1.0103(2) 0.1303(3) 0.3990(2) 0.0261(7) Uani 1 1 d . . .
C17 C 0.8480(2) 0.1035(2) 0.4731(2) 0.0214(6) Uani 1 1 d . . .
H17A H 0.8211 0.0773 0.5231 0.026 Uiso 1 1 calc R . .
C18 C 0.8212(2) 0.2037(2) 0.4723(2) 0.0237(7) Uani 1 1 d . . .
C19 C 0.8119(2) 0.2509(3) 0.4023(2) 0.0311(7) Uani 1 1 d . . .
H19A H 0.8233 0.2214 0.3534 0.037 Uiso 1 1 calc R . .
C20 C 0.7859(3) 0.3418(3) 0.4035(3) 0.0364(9) Uani 1 1 d . . .
H20A H 0.7786 0.3739 0.3554 0.044 Uiso 1 1 calc R . .
C21 C 0.7709(3) 0.3850(2) 0.4745(3) 0.0344(8) Uani 1 1 d . . .
C22 C 0.7818(3) 0.3397(2) 0.5437(2) 0.0292(8) Uani 1 1 d . . .
C23 C 0.8063(2) 0.2483(3) 0.54362(19) 0.0245(6) Uani 1 1 d . . .
H23A H 0.8127 0.2168 0.5921 0.029 Uiso 1 1 calc R . .
C24 C 0.7972(3) 0.0541(2) 0.4037(2) 0.0246(7) Uani 1 1 d . . .
H24A H 0.7280 0.0763 0.3981 0.030 Uiso 1 1 calc R . .
H24B H 0.8332 0.0682 0.3542 0.030 Uiso 1 1 calc R . .
C25 C 0.7952(2) -0.0460(3) 0.4149(2) 0.0261(7) Uani 1 1 d . . .
C26 C 0.7349(3) -0.0663(3) 0.2766(2) 0.0315(8) Uani 1 1 d . . .
C27 C 0.7474(3) -0.2197(3) 0.2701(2) 0.0394(9) Uani 1 1 d . . .
H27A H 0.8093 -0.2457 0.2481 0.047 Uiso 1 1 calc R . .
H27B H 0.6931 -0.2643 0.2641 0.047 Uiso 1 1 calc R . .
C28 C 0.7621(3) -0.1957(2) 0.3584(2) 0.0297(7) Uani 1 1 d . . .
H28A H 0.8310 -0.2129 0.3752 0.036 Uiso 1 1 calc R . .
C29 C 0.6869(3) -0.2367(2) 0.4150(2) 0.0261(7) Uani 1 1 d . . .
C30 C 0.7193(3) -0.2724(2) 0.4857(2) 0.0302(7) Uani 1 1 d . . .
H30A H 0.7883 -0.2710 0.4983 0.036 Uiso 1 1 calc R . .
C31 C 0.6529(3) -0.3102(3) 0.5386(2) 0.0309(8) Uani 1 1 d . . .
H31A H 0.6763 -0.3341 0.5872 0.037 Uiso 1 1 calc R . .
C32 C 0.5517(3) -0.3133(2) 0.5204(2) 0.0288(7) Uani 1 1 d . . .
H32A H 0.5056 -0.3388 0.5566 0.035 Uiso 1 1 calc R . .
C33 C 0.5191(3) -0.2790(2) 0.4496(2) 0.0290(8) Uani 1 1 d . . .
H33A H 0.4503 -0.2819 0.4366 0.035 Uiso 1 1 calc R . .
C34 C 0.5860(3) -0.2398(2) 0.3967(2) 0.0271(7) Uani 1 1 d . . .
H34D H 0.5627 -0.2153 0.3484 0.032 Uiso 1 1 calc R . .
C35 C 0.9549(4) 0.3667(4) 0.2337(3) 0.0547(13) Uani 1 1 d . . .
H35A H 0.9522 0.3717 0.2913 0.082 Uiso 1 1 calc R . .
H35B H 0.9581 0.3031 0.2187 0.082 Uiso 1 1 calc R . .
H35C H 0.8950 0.3940 0.2108 0.082 Uiso 1 1 calc R . .
C36 C 0.8721(5) 0.5968(4) 0.3340(4) 0.0708(17) Uani 1 1 d . . .
H36A H 0.8992 0.5360 0.3285 0.106 Uiso 1 1 calc R . .
H36B H 0.8106 0.6020 0.3031 0.106 Uiso 1 1 calc R . .
H65C H 0.8576 0.6088 0.3897 0.106 Uiso 1 1 calc R . .

loop_
_atom_site_aniso_label
_atom_site_aniso_U_11
_atom_site_aniso_U_22
_atom_site_aniso_U_33
_atom_site_aniso_U_23
_atom_site_aniso_U_13
_atom_site_aniso_U_12
Ni1 0.01629(18) 0.02237(19) 0.01807(18) -0.00271(17) -0.00100(13) 0.00071(17)
Cl1 0.0454(6) 0.0250(4) 0.0771(8) 0.0070(5) -0.0097(6) 0.0029(4)
Cl2 0.0363(5) 0.0293(4) 0.0526(6) -0.0075(4) 0.0029(4) 0.0019(4)
O1 0.0359(14) 0.0321(14) 0.0274(13) -0.0083(11) -0.0016(11) 0.0121(11)
O2 0.0188(11) 0.0315(12) 0.0229(11) -0.0043(9) 0.0018(10) -0.0009(10)
O3 0.0275(13) 0.0456(17) 0.0319(14) -0.0157(12) 0.0058(11) -0.0091(12)
O4 0.0222(11) 0.0290(12) 0.0306(13) -0.0010(10) -0.0026(10) -0.0035(9)
O5 0.0332(15) 0.0407(16) 0.0332(14) -0.0002(12) -0.0066(12) -0.0028(13)
O6 0.0410(16) 0.0449(16) 0.0293(14) -0.0095(12) -0.0027(12) -0.0067(13)
O7 0.0342(15) 0.0462(17) 0.0513(18) 0.0050(14) 0.0124(14) 0.0021(14)
O8 0.085(3) 0.060(2) 0.058(2) 0.0014(18) 0.011(2) 0.018(2)
N1 0.0182(13) 0.0270(14) 0.0247(14) -0.0019(11) -0.0015(11) 0.0005(10)
N2 0.0187(12) 0.0236(13) 0.0210(13) -0.0031(10) -0.0015(11) 0.0010(11)
N3 0.0157(12) 0.0203(13) 0.0235(13) -0.0031(10) -0.0019(10) 0.0013(10)
N4 0.0222(14) 0.0322(15) 0.0258(14) -0.0045(12) 0.0042(11) -0.0075(12)
C1 0.0340(19) 0.0272(17) 0.0252(17) -0.0019(14) 0.0012(15) 0.0019(15)
C2 0.046(2) 0.035(2) 0.0295(19) 0.0062(16) 0.0024(17) -0.0056(18)
C3 0.046(2) 0.0253(18) 0.044(2) 0.0026(16) -0.0073(19) 0.0007(16)
C4 0.0300(17) 0.0278(17) 0.0337(18) -0.0030(14) -0.0065(16) 0.0025(14)
C5 0.0186(14) 0.0274(17) 0.0246(16) -0.0046(13) -0.0048(13) 0.0029(13)
C6 0.0176(15) 0.0223(16) 0.0264(16) -0.0036(13) -0.0044(13) 0.0032(12)
C7 0.0155(13) 0.0303(17) 0.0189(14) 0.0003(14) 0.0017(10) -0.0002(13)
C8 0.0203(16) 0.0279(16) 0.0244(16) -0.0006(13) 0.0017(13) -0.0017(13)
C9 0.0214(16) 0.037(2) 0.0186(15) 0.0012(13) -0.0030(12) -0.0045(13)
C10 0.0262(18) 0.040(2) 0.0271(18) 0.0107(16) -0.0020(14) -0.0062(16)
C11 0.0237(16) 0.0331(18) 0.0258(17) 0.0046(14) 0.0031(14) -0.0050(15)
C12 0.0157(15) 0.0275(16) 0.0241(16) 0.0017(12) -0.0006(13) -0.0008(13)
C13 0.0121(13) 0.0257(17) 0.0281(17) -0.0018(13) 0.0024(12) 0.0015(12)
C14 0.0238(17) 0.0283(17) 0.0307(18) 0.0005(14) -0.0020(14) -0.0033(14)
C15 0.0157(14) 0.0289(16) 0.0271(16) -0.0067(13) -0.0012(13) 0.0022(13)
C16 0.0154(15) 0.036(2) 0.0268(17) -0.0091(15) 0.0007(13) 0.0008(14)
C17 0.0139(13) 0.0250(15) 0.0253(16) -0.0007(13) -0.0013(12) -0.0023(12)
C18 0.0094(13) 0.0238(16) 0.0378(19) 0.0015(14) 0.0019(13) -0.0007(11)
C19 0.0188(15) 0.0398(19) 0.0346(17) 0.005(2) 0.0028(12) -0.0051(17)
C20 0.0257(19) 0.0352(19) 0.048(2) 0.0159(18) -0.0072(17) -0.0037(16)
C21 0.0249(17) 0.0234(16) 0.055(2) 0.0060(17) -0.0010(17) -0.0007(14)
C22 0.0169(16) 0.0273(17) 0.043(2) -0.0063(15) 0.0010(15) -0.0001(13)
C23 0.0158(13) 0.0267(15) 0.0311(16) -0.0008(17) -0.0002(11) -0.0012(15)
C24 0.0201(15) 0.0286(17) 0.0252(17) -0.0009(14) -0.0019(13) -0.0069(13)
C25 0.0133(14) 0.0370(19) 0.0280(18) -0.0061(15) 0.0027(13) -0.0047(14)
C26 0.0201(16) 0.045(2) 0.0296(18) -0.0119(16) 0.0010(14) -0.0044(15)
C27 0.045(2) 0.040(2) 0.032(2) -0.0107(16) 0.0052(18) -0.0103(18)
C28 0.0280(18) 0.0305(18) 0.0306(18) -0.0077(14) 0.0030(15) -0.0008(14)
C29 0.0238(16) 0.0272(18) 0.0273(16) -0.0107(14) 0.0009(12) -0.0033(14)
C30 0.0207(15) 0.0360(18) 0.0339(18) -0.0057(14) -0.0035(14) -0.0045(13)
C31 0.0288(18) 0.0356(19) 0.0283(18) 0.0000(15) -0.0034(14) 0.0001(15)
C32 0.0269(17) 0.0269(16) 0.0327(18) -0.0032(14) 0.0027(16) -0.0059(14)
C33 0.0237(17) 0.0272(17) 0.0361(19) -0.0035(14) -0.0020(14) -0.0017(13)
C34 0.0269(16) 0.0258(17) 0.0285(16) -0.0039(15) -0.0030(13) -0.0038(14)
C35 0.036(2) 0.086(4) 0.042(2) -0.002(2) 0.004(2) -0.011(3)
C36 0.076(4) 0.071(4) 0.065(3) 0.019(3) 0.023(3) 0.030(3)

loop_
_geom_bond_atom_site_label_1
_geom_bond_atom_site_label_2
_geom_bond_distance
_geom_bond_site_symmetry_2
_geom_bond_publ_flag
Ni1 N2 1.8421(12) . ?
Ni1 N3 1.8580(13) . ?
Ni1 O2 1.8650(18) . ?
Ni1 N1 1.8790(13) . ?
Cl1 C21 1.749(4) . ?
Cl2 C22 1.739(4) . ?
O1 C6 1.225(4) . ?
O2 C16 1.258(4) . ?
O3 C16 1.245(4) . ?
O4 C25 1.217(5) . ?
O5 C26 1.187(5) . ?
O6 C26 1.339(5) . ?
O6 C27 1.439(5) . ?
O7 C35 1.417(5) . ?
O7 H1 0.8400 . ?
O8 C36 1.396(7) . ?
O8 H2 0.8400 . ?
N1 C1 1.3417 . ?
N1 C5 1.355(3) . ?
N2 C6 1.377(4) . ?
N2 C7 1.391(3) . ?
N3 C13 1.294(4) . ?
N3 C15 1.484(3) . ?
N4 C25 1.390(4) . ?
N4 C26 1.414(4) . ?
N4 C28 1.476(4) . ?
C1 C2 1.400(4) . ?
C1 H1A 0.9500 . ?
C2 C3 1.380(6) . ?
C2 H2A 0.9500 . ?
C3 C4 1.380(6) . ?
C3 H3A 0.9500 . ?
C4 C5 1.385(5) . ?
C4 H4A 0.9500 . ?
C5 C6 1.499(5) . ?
C7 C8 1.408(5) . ?
C7 C12 1.423(5) . ?
C8 C9 1.378(5) . ?
C8 H8A 0.9500 . ?
C9 C10 1.401(5) . ?
C9 H9A 0.9500 . ?
C10 C11 1.380(5) . ?
C10 H10A 0.9500 . ?
C11 C12 1.412(5) . ?
C11 H11A 0.9500 . ?
C12 C13 1.476(5) . ?
C13 C14 1.510(5) . ?
C14 H14A 0.9800 . ?
C14 H14B 0.9800 . ?
C14 H14C 0.9800 . ?
C15 C16 1.539(5) . ?
C15 C17 1.563(4) . ?
C15 H15A 1.0000 . ?
C17 C18 1.535(5) . ?
C17 C24 1.546(5) . ?
C17 H17A 1.0000 . ?
C18 C19 1.385(5) . ?
C18 C23 1.393(5) . ?
C19 C20 1.398(6) . ?
C19 H19A 0.9500 . ?
C20 C21 1.379(6) . ?
C20 H20A 0.9500 . ?
C21 C22 1.360(6) . ?
C22 C23 1.398(5) . ?
C23 H23A 0.9500 . ?
C24 C25 1.502(5) . ?
C24 H24A 0.9900 . ?
C24 H24B 0.9900 . ?
C27 C28 1.552(5) . ?
C27 H27A 0.9900 . ?
C27 H27B 0.9900 . ?
C28 C29 1.520(5) . ?
C28 H28A 1.0000 . ?
C29 C30 1.381(5) . ?
C29 C34 1.389(5) . ?
C30 C31 1.383(5) . ?
C30 H30A 0.9500 . ?
C31 C32 1.394(5) . ?
C31 H31A 0.9500 . ?
C32 C33 1.375(5) . ?
C32 H32A 0.9500 . ?
C33 C34 1.396(5) . ?
C33 H33A 0.9500 . ?
C34 H34D 0.9500 . ?
C35 H35A 0.9800 . ?
C35 H35B 0.9800 . ?
C35 H35C 0.9800 . ?
C36 H36A 0.9800 . ?
C36 H36B 0.9800 . ?
C36 H65C 0.9800 . ?
